data_7207340
loop_
_publ_author_name
'Akpinar, Handan'
'Mague, Joel T.'
'Novak, Miguel A.'
'Friedman, Jonathan R.'
'Lahti, Paul M.'

_publ_section_title
;
 Radicals organized by disk shaped aromatics -- polymorphism and
 co-crystals that tune inter-electron exchange
;
_journal_issue 5
_journal_name_full CrystEngComm
_journal_page_first 1515
_journal_paper_doi 10.1039/c1ce06096a
_journal_volume 14
_journal_year 2012
_chemical_formula_sum 'C52 H42 F6 N4 O4'
_chemical_formula_weight 900.90
_chemical_name_systematic
;
?
;
_space_group_IT_number 14
_symmetry_cell_setting monoclinic
_symmetry_space_group_name_Hall '-P 2yn'
_symmetry_space_group_name_H-M 'P 1 21/n 1'
_atom_sites_solution_hydrogens geom
_atom_sites_solution_primary direct
_atom_sites_solution_secondary difmap
_audit_creation_method SHELXL-97
_cell_angle_alpha 90.00
_cell_angle_beta 97.9670(13)
_cell_angle_gamma 90.00
_cell_formula_units_Z 2
_cell_length_a 15.3540(3)
_cell_length_b 7.5164(2)
_cell_length_c 18.7218(4)
_cell_measurement_temperature 293(2)
_cell_volume 2139.77(8)
_computing_structure_refinement 'SHELXL-97 (Sheldrick, 1997)'
_computing_structure_solution 'SHELXS-97 (Sheldrick, 1990)'
_diffrn_ambient_temperature 293(2)
_diffrn_measured_fraction_theta_full 0.986
_diffrn_measured_fraction_theta_max 0.986
_diffrn_measurement_device_type 'Nonius KappaCCD area detector'
_diffrn_radiation_monochromator graphite
_diffrn_radiation_source 'fine-focus sealed tube'
_diffrn_radiation_type MoK\a
_diffrn_radiation_wavelength 0.71073
_diffrn_reflns_av_R_equivalents 0.0196
_diffrn_reflns_av_sigmaI/netI 0.0268
_diffrn_reflns_limit_h_max 18
_diffrn_reflns_limit_h_min -18
_diffrn_reflns_limit_k_max 8
_diffrn_reflns_limit_k_min -8
_diffrn_reflns_limit_l_max 22
_diffrn_reflns_limit_l_min -22
_diffrn_reflns_number 6935
_diffrn_reflns_theta_full 25.01
_diffrn_reflns_theta_max 25.01
_diffrn_reflns_theta_min 4.21
_exptl_absorpt_coefficient_mu 0.107
_exptl_absorpt_correction_type none
_exptl_crystal_colour green-blue
_exptl_crystal_density_diffrn 1.398
_exptl_crystal_density_method 'not measured'
_exptl_crystal_description plate
_exptl_crystal_F_000 936
_exptl_crystal_size_max 0.75
_exptl_crystal_size_mid 0.55
_exptl_crystal_size_min 0.05
_refine_diff_density_max 0.161
_refine_diff_density_min -0.159
_refine_diff_density_rms 0.029
_refine_ls_extinction_method none
_refine_ls_goodness_of_fit_ref 1.022
_refine_ls_hydrogen_treatment constr
_refine_ls_matrix_type full
_refine_ls_number_parameters 298
_refine_ls_number_reflns 3715
_refine_ls_number_restraints 0
_refine_ls_restrained_S_all 1.022
_refine_ls_R_factor_all 0.0632
_refine_ls_R_factor_gt 0.0508
_refine_ls_shift/su_max 0.000
_refine_ls_shift/su_mean 0.000
_refine_ls_structure_factor_coef Fsqd
_refine_ls_weighting_details 'calc w=1/[\s^2^(Fo^2^)+(0.0579P)^2^+0.8164P] where P=(Fo^2^+2Fc^2^)/3'
_refine_ls_weighting_scheme calc
_refine_ls_wR_factor_gt 0.1290
_refine_ls_wR_factor_ref 0.1371
_reflns_number_gt 2970
_reflns_number_total 3715
_reflns_threshold_expression >2sigma(I)
_cod_data_source_file c1ce06096a.txt
_cod_data_source_block ha7
_cod_depositor_comments
;
The following automatic conversions were performed:

'_symmetry_cell_setting' value 'Monoclinic' changed to 'monoclinic'
according to /home/saulius/struct/CIF-dictionaries/cif_core.dic
dictionary named 'cif_core.dic' version 2.4.1 from 2010-06-29.

Automatic conversion script
Id: cif_fix_values 1715 2011-07-08 13:25:40Z adriana 
;
_cod_original_sg_symbol_H-M P2(1)/n
_cod_database_code 7207340

loop_
_symmetry_equiv_pos_as_xyz
'x, y, z'
'-x+1/2, y+1/2, -z+1/2'
'-x, -y, -z'
'x-1/2, -y-1/2, z-1/2'

loop_
_atom_site_label
_atom_site_type_symbol
_atom_site_fract_x
_atom_site_fract_y
_atom_site_fract_z
_atom_site_U_iso_or_equiv
_atom_site_adp_type
_atom_site_occupancy
_atom_site_symmetry_multiplicity
_atom_site_calc_flag
_atom_site_refinement_flags
C22 C 0.39647(11) 0.0969(3) 0.31781(9) 0.0476(4) Uani 1 1 d .
C23 C 0.32133(11) 0.0218(3) 0.34298(9) 0.0495(4) Uani 1 1 d .
C21 C 0.44358(11) -0.0029(2) 0.27066(9) 0.0453(4) Uani 1 1 d .
C8 C 0.51432(12) 0.0802(3) 0.24342(10) 0.0527(5) Uani 1 1 d .
C9 C 0.53677(13) 0.2551(3) 0.26206(11) 0.0600(5) Uani 1 1 d .
H9 H 0.5825 0.3094 0.2425 0.072 Uiso 1 1 calc R
C10 C 0.49268(13) 0.3490(3) 0.30874(11) 0.0595(5) Uani 1 1 d .
H10 H 0.5102 0.4644 0.3216 0.071 Uiso 1 1 calc R
C11 C 0.42208(12) 0.2739(3) 0.33712(10) 0.0523(5) Uani 1 1 d .
C12 C 0.37219(15) 0.3704(3) 0.38384(11) 0.0637(5) Uani 1 1 d .
H12 H 0.3892 0.4854 0.3978 0.076 Uiso 1 1 calc R
C13 C 0.30205(15) 0.2994(3) 0.40775(12) 0.0678(6) Uani 1 1 d .
H13 H 0.2715 0.3659 0.4380 0.081 Uiso 1 1 calc R
C14 C 0.27250(13) 0.1223(3) 0.38783(10) 0.0577(5) Uani 1 1 d .
C15 C 0.19623(15) 0.0495(4) 0.40872(12) 0.0718(6) Uani 1 1 d .
H15 H 0.1645 0.1142 0.4387 0.086 Uiso 1 1 calc R
C16 C 0.16760(15) -0.1162(4) 0.38561(13) 0.0757(7) Uani 1 1 d .
H16 H 0.1154 -0.1608 0.3984 0.091 Uiso 1 1 calc R
C17 C 0.21601(14) -0.2179(3) 0.34320(11) 0.0663(6) Uani 1 1 d .
H17 H 0.1968 -0.3317 0.3294 0.080 Uiso 1 1 calc R
C18 C 0.29280(12) -0.1522(3) 0.32107(10) 0.0542(5) Uani 1 1 d .
C19 C 0.34181(13) -0.2488(3) 0.27503(10) 0.0580(5) Uani 1 1 d .
H19 H 0.3243 -0.3637 0.2612 0.070 Uiso 1 1 calc R
C20 C 0.41347(13) -0.1784(3) 0.25060(10) 0.0552(5) Uani 1 1 d .
H20 H 0.4436 -0.2454 0.2202 0.066 Uiso 1 1 calc R
C1 C 0.56456(12) -0.0116(3) 0.19326(10) 0.0541(5) Uani 1 1 d .
N1 N 0.60336(11) -0.1726(3) 0.20215(9) 0.0625(5) Uani 1 1 d .
O1 O 0.60541(11) -0.2730(2) 0.25738(9) 0.0848(5) Uani 1 1 d .
C2 C 0.63767(15) -0.2321(3) 0.13440(12) 0.0694(6) Uani 1 1 d .
C3 C 0.64980(13) -0.0490(3) 0.09915(12) 0.0637(6) Uani 1 1 d .
N2 N 0.58239(11) 0.0587(2) 0.13063(9) 0.0573(4) Uani 1 1 d .
O2 O 0.55416(11) 0.2072(2) 0.10312(9) 0.0770(5) Uani 1 1 d .
C4 C 0.5645(2) -0.3439(4) 0.09314(16) 0.0935(8) Uani 1 1 d .
H4A H 0.5129 -0.2718 0.0811 0.140 Uiso 1 1 calc R
H4B H 0.5511 -0.4420 0.1226 0.140 Uiso 1 1 calc R
H4C H 0.5833 -0.3884 0.0497 0.140 Uiso 1 1 calc R
C5 C 0.7203(2) -0.3424(5) 0.15388(19) 0.1206(12) Uani 1 1 d .
H5A H 0.7657 -0.2695 0.1793 0.181 Uiso 1 1 calc R
H5B H 0.7394 -0.3874 0.1107 0.181 Uiso 1 1 calc R
H5C H 0.7080 -0.4400 0.1840 0.181 Uiso 1 1 calc R
C7 C 0.63049(18) -0.0464(4) 0.01744(13) 0.0815(7) Uani 1 1 d .
H7A H 0.5752 -0.1039 0.0023 0.122 Uiso 1 1 calc R
H7B H 0.6763 -0.1081 -0.0024 0.122 Uiso 1 1 calc R
H7C H 0.6277 0.0745 0.0008 0.122 Uiso 1 1 calc R
C6 C 0.73815(16) 0.0385(5) 0.12457(18) 0.1041(10) Uani 1 1 d .
H6A H 0.7495 0.0353 0.1763 0.156 Uiso 1 1 calc R
H6B H 0.7369 0.1598 0.1085 0.156 Uiso 1 1 calc R
H6C H 0.7838 -0.0246 0.1050 0.156 Uiso 1 1 calc R
C25 C 0.57096(15) -0.0280(4) 0.46490(12) 0.0722(6) Uani 1 1 d .
C24 C 0.55848(15) 0.1347(3) 0.49428(13) 0.0722(6) Uani 1 1 d .
C26 C 0.48747(16) 0.1630(3) 0.52939(13) 0.0718(6) Uani 1 1 d .
F2 F 0.64077(10) -0.0565(3) 0.43118(9) 0.1088(6) Uani 1 1 d .
F1 F 0.61593(11) 0.2663(2) 0.48913(10) 0.1091(6) Uani 1 1 d .
F3 F 0.47400(12) 0.3219(2) 0.55732(10) 0.1074(5) Uani 1 1 d .

loop_
_atom_site_aniso_label
_atom_site_aniso_U_11
_atom_site_aniso_U_22
_atom_site_aniso_U_33
_atom_site_aniso_U_23
_atom_site_aniso_U_13
_atom_site_aniso_U_12
C22 0.0479(9) 0.0496(11) 0.0449(9) -0.0001(8) 0.0054(7) 0.0049(8)
C23 0.0483(9) 0.0552(11) 0.0448(9) 0.0048(8) 0.0064(7) 0.0047(8)
C21 0.0457(9) 0.0437(10) 0.0464(9) -0.0019(7) 0.0061(7) 0.0036(8)
C8 0.0501(10) 0.0526(11) 0.0566(11) -0.0029(9) 0.0114(8) 0.0029(9)
C9 0.0550(11) 0.0561(12) 0.0708(12) -0.0039(10) 0.0152(9) -0.0075(9)
C10 0.0636(12) 0.0484(11) 0.0679(12) -0.0105(9) 0.0143(10) -0.0045(9)
C11 0.0580(11) 0.0449(11) 0.0534(10) -0.0058(8) 0.0056(8) 0.0030(9)
C12 0.0767(13) 0.0516(12) 0.0647(12) -0.0092(10) 0.0171(10) 0.0034(10)
C13 0.0761(14) 0.0663(14) 0.0651(12) -0.0059(11) 0.0243(11) 0.0153(12)
C14 0.0566(11) 0.0667(13) 0.0518(10) 0.0055(10) 0.0142(8) 0.0097(10)
C15 0.0660(13) 0.0849(17) 0.0694(13) 0.0102(12) 0.0270(10) 0.0085(13)
C16 0.0595(12) 0.0956(19) 0.0752(14) 0.0222(14) 0.0205(11) -0.0034(13)
C17 0.0652(12) 0.0705(14) 0.0628(12) 0.0102(11) 0.0074(10) -0.0129(11)
C18 0.0549(10) 0.0573(12) 0.0494(10) 0.0052(9) 0.0036(8) -0.0038(9)
C19 0.0628(12) 0.0520(11) 0.0579(11) -0.0019(9) 0.0036(9) -0.0081(10)
C20 0.0606(11) 0.0492(11) 0.0566(11) -0.0082(9) 0.0106(9) 0.0016(9)
C1 0.0508(10) 0.0531(12) 0.0601(11) -0.0018(9) 0.0140(8) 0.0029(9)
N1 0.0611(10) 0.0656(11) 0.0639(10) 0.0046(9) 0.0191(8) 0.0132(9)
O1 0.0878(11) 0.0884(12) 0.0819(11) 0.0225(10) 0.0252(8) 0.0295(9)
C2 0.0680(13) 0.0689(14) 0.0761(14) -0.0044(12) 0.0277(11) 0.0144(11)
C3 0.0575(11) 0.0663(14) 0.0723(13) -0.0134(11) 0.0269(10) -0.0052(10)
N2 0.0614(9) 0.0512(10) 0.0626(10) -0.0043(8) 0.0203(8) -0.0006(8)
O2 0.1007(12) 0.0553(9) 0.0800(10) 0.0069(8) 0.0298(9) 0.0053(8)
C4 0.124(2) 0.0622(16) 0.1008(19) -0.0152(14) 0.0395(17) -0.0200(15)
C5 0.109(2) 0.131(3) 0.133(3) 0.015(2) 0.0558(19) 0.063(2)
C7 0.0983(17) 0.0798(17) 0.0746(15) -0.0106(13) 0.0407(13) -0.0081(14)
C6 0.0667(15) 0.123(3) 0.130(2) -0.040(2) 0.0370(15) -0.0258(16)
C25 0.0622(13) 0.0844(18) 0.0698(14) 0.0021(12) 0.0082(10) -0.0092(12)
C24 0.0707(14) 0.0695(15) 0.0740(14) 0.0067(12) 0.0016(11) -0.0237(12)
C26 0.0776(15) 0.0629(14) 0.0717(14) -0.0045(11) -0.0010(11) -0.0067(12)
F2 0.0886(10) 0.1307(15) 0.1138(12) -0.0118(11) 0.0382(9) -0.0137(10)
F1 0.1090(12) 0.0933(11) 0.1269(13) -0.0034(10) 0.0236(10) -0.0483(10)
F3 0.1209(13) 0.0802(11) 0.1202(13) -0.0264(9) 0.0138(10) -0.0075(9)

loop_
_atom_type_symbol
_atom_type_description
_atom_type_scat_dispersion_real
_atom_type_scat_dispersion_imag
_atom_type_scat_source
C C 0.0033 0.0016 'International Tables Vol C Tables 4.2.6.8 and 6.1.1.4'
H H 0.0000 0.0000 'International Tables Vol C Tables 4.2.6.8 and 6.1.1.4'
N N 0.0061 0.0033 'International Tables Vol C Tables 4.2.6.8 and 6.1.1.4'
O O 0.0106 0.0060 'International Tables Vol C Tables 4.2.6.8 and 6.1.1.4'
F F 0.0171 0.0103 'International Tables Vol C Tables 4.2.6.8 and 6.1.1.4'

loop_
_geom_angle_atom_site_label_1
_geom_angle_atom_site_label_2
_geom_angle_atom_site_label_3
_geom_angle
_geom_angle_site_symmetry_3
C11 C22 C23 119.78(17) .
C11 C22 C21 120.21(16) .
C23 C22 C21 119.95(17) .
C14 C23 C18 119.59(17) .
C14 C23 C22 120.27(18) .
C18 C23 C22 120.10(17) .
C8 C21 C22 118.21(17) .
C8 C21 C20 123.44(17) .
C22 C21 C20 118.26(16) .
C9 C8 C21 120.32(17) .
C9 C8 C1 118.06(17) .
C21 C8 C1 121.58(18) .
C10 C9 C8 121.25(18) .
C10 C9 H9 119.4 .
C8 C9 H9 119.4 .
C9 C10 C11 120.89(18) .
C9 C10 H10 119.6 .
C11 C10 H10 119.6 .
C10 C11 C22 119.08(17) .
C10 C11 C12 122.50(18) .
C22 C11 C12 118.40(18) .
C13 C12 C11 121.7(2) .
C13 C12 H12 119.1 .
C11 C12 H12 119.1 .
C12 C13 C14 121.56(19) .
C12 C13 H13 119.2 .
C14 C13 H13 119.2 .
C15 C14 C23 119.3(2) .
C15 C14 C13 122.4(2) .
C23 C14 C13 118.21(18) .
C16 C15 C14 120.8(2) .
C16 C15 H15 119.6 .
C14 C15 H15 119.6 .
C15 C16 C17 120.4(2) .
C15 C16 H16 119.8 .
C17 C16 H16 119.8 .
C16 C17 C18 121.1(2) .
C16 C17 H17 119.4 .
C18 C17 H17 119.4 .
C17 C18 C19 122.7(2) .
C17 C18 C23 118.68(19) .
C19 C18 C23 118.55(17) .
C20 C19 C18 121.84(19) .
C20 C19 H19 119.1 .
C18 C19 H19 119.1 .
C19 C20 C21 121.29(18) .
C19 C20 H20 119.4 .
C21 C20 H20 119.4 .
N2 C1 N1 108.63(16) .
N2 C1 C8 124.10(18) .
N1 C1 C8 127.22(18) .
O1 N1 C1 126.24(17) .
O1 N1 C2 122.26(18) .
C1 N1 C2 111.23(17) .
N1 C2 C5 109.7(2) .
N1 C2 C4 105.70(18) .
C5 C2 C4 110.7(2) .
N1 C2 C3 99.89(17) .
C5 C2 C3 116.3(2) .
C4 C2 C3 113.4(2) .
N2 C3 C7 109.91(18) .
N2 C3 C6 106.14(18) .
C7 C3 C6 110.5(2) .
N2 C3 C2 100.50(15) .
C7 C3 C2 115.01(19) .
C6 C3 C2 113.9(2) .
O2 N2 C1 126.41(16) .
O2 N2 C3 121.81(16) .
C1 N2 C3 111.42(17) .
C2 C4 H4A 109.5 .
C2 C4 H4B 109.5 .
H4A C4 H4B 109.5 .
C2 C4 H4C 109.5 .
H4A C4 H4C 109.5 .
H4B C4 H4C 109.5 .
C2 C5 H5A 109.5 .
C2 C5 H5B 109.5 .
H5A C5 H5B 109.5 .
C2 C5 H5C 109.5 .
H5A C5 H5C 109.5 .
H5B C5 H5C 109.5 .
C3 C7 H7A 109.5 .
C3 C7 H7B 109.5 .
H7A C7 H7B 109.5 .
C3 C7 H7C 109.5 .
H7A C7 H7C 109.5 .
H7B C7 H7C 109.5 .
C3 C6 H6A 109.5 .
C3 C6 H6B 109.5 .
H6A C6 H6B 109.5 .
C3 C6 H6C 109.5 .
H6A C6 H6C 109.5 .
H6B C6 H6C 109.5 .
F2 C25 C24 120.1(2) .
F2 C25 C26 119.7(2) 3_656
C24 C25 C26 120.2(2) 3_656
F1 C24 C25 120.2(2) .
F1 C24 C26 119.9(2) .
C25 C24 C26 120.0(2) .
F3 C26 C24 120.4(2) .
F3 C26 C25 119.7(2) 3_656
C24 C26 C25 119.9(2) 3_656

loop_
_geom_bond_atom_site_label_1
_geom_bond_atom_site_label_2
_geom_bond_distance
_geom_bond_site_symmetry_2
C22 C11 1.420(3) .
C22 C23 1.422(2) .
C22 C21 1.429(2) .
C23 C14 1.419(3) .
C23 C18 1.421(3) .
C21 C8 1.408(3) .
C21 C20 1.430(3) .
C8 C9 1.391(3) .
C8 C1 1.467(3) .
C9 C10 1.373(3) .
C9 H9 0.9300 .
C10 C11 1.391(3) .
C10 H10 0.9300 .
C11 C12 1.436(3) .
C12 C13 1.334(3) .
C12 H12 0.9300 .
C13 C14 1.439(3) .
C13 H13 0.9300 .
C14 C15 1.397(3) .
C15 C16 1.370(4) .
C15 H15 0.9300 .
C16 C17 1.389(3) .
C16 H16 0.9300 .
C17 C18 1.393(3) .
C17 H17 0.9300 .
C18 C19 1.420(3) .
C19 C20 1.356(3) .
C19 H19 0.9300 .
C20 H20 0.9300 .
C1 N2 1.348(2) .
C1 N1 1.349(3) .
N1 O1 1.277(2) .
N1 C2 1.507(3) .
C2 C5 1.517(3) .
C2 C4 1.525(4) .
C2 C3 1.548(3) .
C3 N2 1.498(2) .
C3 C7 1.517(3) .
C3 C6 1.523(3) .
N2 O2 1.280(2) .
C4 H4A 0.9600 .
C4 H4B 0.9600 .
C4 H4C 0.9600 .
C5 H5A 0.9600 .
C5 H5B 0.9600 .
C5 H5C 0.9600 .
C7 H7A 0.9600 .
C7 H7B 0.9600 .
C7 H7C 0.9600 .
C6 H6A 0.9600 .
C6 H6B 0.9600 .
C6 H6C 0.9600 .
C25 F2 1.334(3) .
C25 C24 1.365(3) .
C25 C26 1.369(3) 3_656
C24 F1 1.338(3) .
C24 C26 1.366(3) .
C26 F3 1.331(3) .
C26 C25 1.369(3) 3_656

loop_
_geom_torsion_atom_site_label_1
_geom_torsion_atom_site_label_2
_geom_torsion_atom_site_label_3
_geom_torsion_atom_site_label_4
_geom_torsion
_geom_torsion_site_symmetry_1
_geom_torsion_site_symmetry_4
C11 C22 C23 C14 -0.6(3) . .
C21 C22 C23 C14 -177.87(16) . .
C11 C22 C23 C18 176.96(16) . .
C21 C22 C23 C18 -0.3(3) . .
C11 C22 C21 C8 -1.1(3) . .
C23 C22 C21 C8 176.17(16) . .
C11 C22 C21 C20 -177.76(16) . .
C23 C22 C21 C20 -0.5(2) . .
C22 C21 C8 C9 -0.3(3) . .
C20 C21 C8 C9 176.22(18) . .
C22 C21 C8 C1 -178.40(16) . .
C20 C21 C8 C1 -1.9(3) . .
C21 C8 C9 C10 1.9(3) . .
C1 C8 C9 C10 -179.94(19) . .
C8 C9 C10 C11 -2.1(3) . .
C9 C10 C11 C22 0.7(3) . .
C9 C10 C11 C12 -177.50(19) . .
C23 C22 C11 C10 -176.36(17) . .
C21 C22 C11 C10 0.9(3) . .
C23 C22 C11 C12 1.9(3) . .
C21 C22 C11 C12 179.14(17) . .
C10 C11 C12 C13 176.7(2) . .
C22 C11 C12 C13 -1.6(3) . .
C11 C12 C13 C14 -0.1(3) . .
C18 C23 C14 C15 -1.1(3) . .
C22 C23 C14 C15 176.55(17) . .
C18 C23 C14 C13 -178.65(17) . .
C22 C23 C14 C13 -1.0(3) . .
C12 C13 C14 C15 -176.1(2) . .
C12 C13 C14 C23 1.5(3) . .
C23 C14 C15 C16 -0.9(3) . .
C13 C14 C15 C16 176.6(2) . .
C14 C15 C16 C17 2.6(3) . .
C15 C16 C17 C18 -2.3(3) . .
C16 C17 C18 C19 -177.0(2) . .
C16 C17 C18 C23 0.3(3) . .
C14 C23 C18 C17 1.4(3) . .
C22 C23 C18 C17 -176.24(17) . .
C14 C23 C18 C19 178.79(17) . .
C22 C23 C18 C19 1.2(3) . .
C17 C18 C19 C20 176.00(19) . .
C23 C18 C19 C20 -1.3(3) . .
C18 C19 C20 C21 0.5(3) . .
C8 C21 C20 C19 -176.09(18) . .
C22 C21 C20 C19 0.4(3) . .
C9 C8 C1 N2 -48.0(3) . .
C21 C8 C1 N2 130.1(2) . .
C9 C8 C1 N1 129.0(2) . .
C21 C8 C1 N1 -52.8(3) . .
N2 C1 N1 O1 175.26(19) . .
C8 C1 N1 O1 -2.1(3) . .
N2 C1 N1 C2 -10.6(2) . .
C8 C1 N1 C2 171.99(19) . .
O1 N1 C2 C5 -38.4(3) . .
C1 N1 C2 C5 147.3(2) . .
O1 N1 C2 C4 81.1(3) . .
C1 N1 C2 C4 -93.3(2) . .
O1 N1 C2 C3 -161.01(19) . .
C1 N1 C2 C3 24.6(2) . .
N1 C2 C3 N2 -26.88(19) . .
C5 C2 C3 N2 -144.8(2) . .
C4 C2 C3 N2 85.2(2) . .
N1 C2 C3 C7 -144.83(18) . .
C5 C2 C3 C7 97.2(3) . .
C4 C2 C3 C7 -32.8(3) . .
N1 C2 C3 C6 86.2(2) . .
C5 C2 C3 C6 -31.8(3) . .
C4 C2 C3 C6 -161.8(2) . .
N1 C1 N2 O2 177.47(18) . .
C8 C1 N2 O2 -5.0(3) . .
N1 C1 N2 C3 -9.4(2) . .
C8 C1 N2 C3 168.12(18) . .
C7 C3 N2 O2 -40.8(3) . .
C6 C3 N2 O2 78.7(3) . .
C2 C3 N2 O2 -162.46(18) . .
C7 C3 N2 C1 145.64(19) . .
C6 C3 N2 C1 -94.8(2) . .
C2 C3 N2 C1 24.0(2) . .
F2 C25 C24 F1 0.3(4) . .
C26 C25 C24 F1 179.5(2) 3_656 .
F2 C25 C24 C26 -179.3(2) . .
C26 C25 C24 C26 -0.1(4) 3_656 .
F1 C24 C26 F3 1.3(3) . .
C25 C24 C26 F3 -179.0(2) . .
F1 C24 C26 C25 -179.5(2) . 3_656
C25 C24 C26 C25 0.1(4) . 3_656
